data_2019356
loop_
_publ_author_name
'Zhurov, Vladimir V.'
'Zhurova, Elizabeth A.'
'Stash, Adam I.'
'Pinkerton, A. Alan'

_publ_section_title
;
 Importance of the consideration of anharmonic motion in charge-density
 studies: a comparison of variable-temperature studies on two explosives,
 RDX and HMX
;
_journal_issue 2
_journal_name_full 'Acta Crystallographica Section A Foundations of Crystallography'
_journal_page_first 160
_journal_page_last 173
_journal_paper_doi 10.1107/S0108767310052219
_journal_volume 67
_journal_year 2011
_chemical_formula_moiety 'C3 H6 N6 O6 '
_chemical_formula_sum 'C3 H6 N6 O6'
_chemical_formula_weight 222.14
_space_group_IT_number 61
_symmetry_cell_setting orthorhombic
_symmetry_space_group_name_Hall '-P 2ac 2ab'
_symmetry_space_group_name_H-M 'P b c a'
_atom_type_scat_source 'Volkov et al, (2006)'
_cell_angle_alpha 90.000
_cell_angle_beta 90.000
_cell_angle_gamma 90.000
_cell_formula_units_Z 8
_cell_length_a 11.4425(3)
_cell_length_b 10.6106(3)
_cell_length_c 13.1558(4)
_cell_measurement_reflns_used 173199
_cell_measurement_temperature 120.0(2)
_cell_measurement_theta_max 66.78
_cell_measurement_theta_min 3.043
_cell_volume 1597.27(8)
_computing_cell_refinement 'Otwinowski & Minor (1997)'
_computing_data_collection CrystalClear,(2005)
_computing_data_reduction 'Zhurov et al,(2005)'
_computing_molecular_graphics 'Volkov et al, (2006)'
_computing_publication_material 'Volkov et al, (2006)'
_computing_structure_refinement 'Volkov et al, (2006)'
_computing_structure_solution 'Sheldrick (1997)'
_diffrn_ambient_temperature 120.0(2)
_diffrn_measured_fraction_theta_full 1.0
_diffrn_measured_fraction_theta_max 0.85
_diffrn_measurement_device 'Rigaku R-axis Rapid'
_diffrn_measurement_method w
_diffrn_radiation_type 'Mo K\a'
_diffrn_radiation_wavelength 0.71073
_diffrn_reflns_av_R_equivalents 0.0163
_diffrn_reflns_limit_h_max 29
_diffrn_reflns_limit_h_min -29
_diffrn_reflns_limit_k_max 22
_diffrn_reflns_limit_k_min -21
_diffrn_reflns_limit_l_max 33
_diffrn_reflns_limit_l_min -32
_diffrn_reflns_number 173199
_diffrn_reflns_theta_full 28.28
_diffrn_reflns_theta_max 66.78
_exptl_absorpt_coefficient_mu 0.176
_exptl_absorpt_correction_type none
_exptl_crystal_colour colorless
_exptl_crystal_density_diffrn 1.847
_exptl_crystal_description 'prism '
_exptl_crystal_F_000 912.0
_exptl_crystal_size_max 0.29
_exptl_crystal_size_mid 0.29
_exptl_crystal_size_min 0.17
_refine_diff_density_max 0.14
_refine_diff_density_min -0.15
_refine_ls_extinction_coef 0.0
_refine_ls_extinction_method none
_refine_ls_goodness_of_fit_ref 0.85
_refine_ls_hydrogen_treatment refall
_refine_ls_number_parameters 754
_refine_ls_number_reflns 7986
_refine_ls_R_factor_gt 0.0166
_refine_ls_shift/su_max 0.0000
_refine_ls_structure_factor_coef Fsqd
_refine_ls_weighting_details
;    calc w2 = q/[s^2^(Fo^2^) + (0.008 P)^2^ + 0.012 P + 0.00 + 0.00 sin(th)]
     where P = (1.0000 Fo^2^ + 0.0000 Fc^2^)
           q = 1.0
;
_refine_ls_weighting_scheme calc
_refine_ls_wR_factor_ref 0.0132
_reflns_number_gt 7986
_reflns_number_total 12304
_reflns_threshold_expression 'I>3\s, non-overlapped & non-partial reflections'
_cod_data_source_file sh5121sup1.cif
_cod_data_source_block RDX120KAnharmonic
_cod_depositor_comments
;
The following automatic conversions were performed:

'_symmetry_cell_setting' value 'Orthorhombic' changed to
'orthorhombic' according to
/home/saulius/struct/CIF-dictionaries/cif_core.dic dictionary named
'cif_core.dic' version 2.4.2 from 2011-04-26.

Automatic conversion script
Id: cif_fix_values 1891 2012-01-12 08:04:46Z andrius 
;
_cod_original_sg_symbol_H-M Pbca
_cod_original_formula_sum 'C3 H6 N6 O6 '
_cod_database_code 2019356
_atom_site_anharm_details
;
The atomic anharmonic pdf is approximated by a Gram-Charlier expansion
about the harmonic pdf, according to the expression :
 
      P(u) = (1 + Cijk*Hijk/3! + Dijkl*Hijkl/4!)*P(0)
 
The coefficients Cijk and Dijkl are refined in the least squares procedure.
The reported coefficients Cijk are multiplied by 1000 and Dijkl by 10000.
;

loop_
_symmetry_equiv_pos_site_id
_symmetry_equiv_pos_as_xyz
1 +X,+Y,+Z
2 1/2-X,-Y,1/2+Z
3 -X,1/2+Y,1/2-Z
4 1/2+X,1/2-Y,-Z
5 -X,-Y,-Z
6 1/2+X,+Y,1/2-Z
7 +X,1/2-Y,1/2+Z
8 1/2-X,1/2+Y,+Z

loop_
_atom_local_axes_atom_label
_atom_local_axes_atom0
_atom_local_axes_ax1
_atom_local_axes_atom1
_atom_local_axes_atom2
_atom_local_axes_ax2
O(1) N(4) Y O(1) O(2) X
O(2) N(4) Y O(2) O(1) X
O(3) N(5) Y O(3) O(4) X
O(4) N(5) Y O(4) O(3) X
O(5) N(6) Y O(5) O(6) X
O(6) N(6) Y O(6) O(5) X
N(1) N(4) X N(1) C(2) Y
N(2) N(5) X N(2) C(3) Y
N(3) N(6) X N(3) C(1) Y
N(4) N(1) X N(4) O(1) Y
N(5) N(2) X N(5) O(3) Y
N(6) N(3) X N(6) O(5) Y
C(1) DUM0 Z C(1) N(3) Y
C(2) DUM1 Z C(2) N(1) Y
C(3) DUM2 Z C(3) N(2) Y
H(1A) C(1) Z H(1A) H(1B) Y
H(1B) C(1) Z H(1B) H(1A) Y
H(2A) C(2) Z H(2A) H(2B) Y
H(2B) C(2) Z H(2B) H(2A) Y
H(3A) C(3) Z H(3A) H(3B) Y
H(3B) C(3) Z H(3B) H(3A) Y

loop_
_atom_rho_multipole_atom_label
_atom_rho_multipole_coeff_Pv
_atom_rho_multipole_coeff_P00
_atom_rho_multipole_coeff_P11
_atom_rho_multipole_coeff_P1-1
_atom_rho_multipole_coeff_P10
_atom_rho_multipole_coeff_P20
_atom_rho_multipole_coeff_P21
_atom_rho_multipole_coeff_P2-1
_atom_rho_multipole_coeff_P22
_atom_rho_multipole_coeff_P2-2
_atom_rho_multipole_coeff_P30
_atom_rho_multipole_coeff_P31
_atom_rho_multipole_coeff_P3-1
_atom_rho_multipole_coeff_P32
_atom_rho_multipole_coeff_P3-2
_atom_rho_multipole_coeff_P33
_atom_rho_multipole_coeff_P3-3
_atom_rho_multipole_coeff_P40
_atom_rho_multipole_coeff_P41
_atom_rho_multipole_coeff_P4-1
_atom_rho_multipole_coeff_P42
_atom_rho_multipole_coeff_P4-2
_atom_rho_multipole_coeff_P43
_atom_rho_multipole_coeff_P4-3
_atom_rho_multipole_coeff_P44
_atom_rho_multipole_coeff_P4-4
_atom_rho_multipole_kappa
_atom_rho_multipole_kappa_prime0
_atom_rho_multipole_kappa_prime1
_atom_rho_multipole_kappa_prime2
_atom_rho_multipole_kappa_prime3
_atom_rho_multipole_kappa_prime4
_atom_rho_multipole_radial_slater_n0
_atom_rho_multipole_radial_slater_zeta0
_atom_rho_multipole_radial_slater_n1
_atom_rho_multipole_radial_slater_zeta1
_atom_rho_multipole_radial_slater_n2
_atom_rho_multipole_radial_slater_zeta2
_atom_rho_multipole_radial_slater_n3
_atom_rho_multipole_radial_slater_zeta3
_atom_rho_multipole_radial_slater_n4
_atom_rho_multipole_radial_slater_zeta4
O(1) 6.09(2) 0 0.004(13) -0.081(16) 0.013(12) -0.025(7) 0.002(6) 0.016(7) 0.150(8) 0.006(7) -0.009(7) -0.001(6) -0.020(7) -0.012(7) -0.004(7) -0.004(7) -0.035(7) -0.009(7) -0.001(6) -0.013(6) 0.007(6) 0.008(6) -0.003(7) -0.007(6) 0.015(7) -0.010(6) 0.9899(11) 0.923(16) 0.922552 0.922552 0.922552 0.922552 2 4.4974 2 4.4974 2 4.4974 3 4.4974 4 4.4974
O(2) 6.12(2) 0 0.022(14) -0.075(17) 0.022(14) -0.021(8) 0.013(7) 0.005(8) 0.153(8) -0.007(7) -0.007(8) -0.001(7) -0.032(8) 0.002(7) 0.005(8) -0.003(7) -0.034(8) 0.005(7) -0.001(7) -0.010(7) 0.005(7) -0.011(7) 0.003(7) 0.010(7) 0.005(7) 0.004(6) 0.9899(11) 0.923(16) 0.922552 0.922552 0.922552 0.922552 2 4.4974 2 4.4974 2 4.4974 3 4.4974 4 4.4974
O(3) 6.09(2) 0 -0.007(16) -0.073(17) -0.014(17) -0.080(8) -0.008(7) -0.038(9) 0.155(9) 0.019(8) 0.015(8) 0.005(7) -0.033(8) 0.016(8) -0.003(8) -0.020(7) -0.030(8) 0.022(8) 0.002(7) -0.006(7) 0.013(7) -0.010(7) -0.001(7) 0.010(7) 0.003(7) -0.007(7) 0.9899(11) 0.923(16) 0.922552 0.922552 0.922552 0.922552 2 4.4974 2 4.4974 2 4.4974 3 4.4974 4 4.4974
O(4) 6.11(2) 0 -0.008(14) -0.088(16) -0.029(15) -0.061(8) -0.026(7) -0.029(8) 0.140(8) -0.007(7) -0.002(8) -0.003(7) -0.025(8) 0.004(7) -0.015(8) -0.006(7) -0.029(8) 0.011(7) -0.008(7) 0.001(7) 0.010(7) -0.008(7) 0.004(7) -0.008(7) 0.014(7) -0.007(7) 0.9899(11) 0.923(16) 0.922552 0.922552 0.922552 0.922552 2 4.4974 2 4.4974 2 4.4974 3 4.4974 4 4.4974
O(5) 6.08(2) 0 0.004(16) -0.073(16) -0.015(14) -0.050(7) 0.034(7) 0.005(8) 0.134(9) 0.016(8) 0.002(7) -0.005(7) -0.030(8) 0.002(7) -0.002(8) -0.013(8) -0.032(8) 0.008(7) 0.004(6) 0.005(7) 0.008(7) -0.007(7) 0.006(7) 0.006(7) 0.007(7) -0.006(7) 0.9899(11) 0.923(16) 0.922552 0.922552 0.922552 0.922552 2 4.4974 2 4.4974 2 4.4974 3 4.4974 4 4.4974
O(6) 6.08(2) 0 -0.001(17) -0.087(17) -0.001(14) -0.054(7) -0.007(7) 0.017(8) 0.148(9) 0.031(9) -0.002(7) -0.004(7) -0.023(8) -0.001(7) 0.004(8) -0.015(8) -0.020(9) 0.007(7) 0.006(7) -0.005(7) 0.013(7) 0.003(7) 0.008(7) 0.000(7) 0.002(8) -0.013(7) 0.9899(11) 0.923(16) 0.922552 0.922552 0.922552 0.922552 2 4.4974 2 4.4974 2 4.4974 3 4.4974 4 4.4974
N(1) 4.96(2) 0 -0.096(10) -0.004(12) 0.040(10) 0.086(6) -0.007(5) -0.009(6) -0.030(6) -0.005(6) 0.027(6) -0.001(6) -0.029(6) 0.022(7) -0.039(7) 0.146(7) -0.006(7) -0.001(7) 0.000(6) -0.003(6) -0.017(7) 0.012(7) -0.015(6) 0.012(7) -0.016(7) 0.007(7) 0.9968(16) 1.043(18) 1.042658 1.042658 1.042658 1.042658 2 3.81056 2 3.81056 2 3.81056 3 3.81056 4 3.81056
N(2) 4.94(2) 0 -0.083(10) -0.006(11) -0.060(9) 0.089(5) 0.005(5) 0.017(5) -0.060(6) 0.001(6) -0.026(6) -0.030(6) -0.050(6) -0.020(6) 0.046(6) 0.132(7) -0.004(7) 0.020(7) -0.005(6) -0.008(6) -0.005(6) 0.018(6) 0.021(6) 0.001(7) 0.008(7) 0.011(7) 0.9968(16) 1.043(18) 1.042658 1.042658 1.042658 1.042658 2 3.81056 2 3.81056 2 3.81056 3 3.81056 4 3.81056
N(3) 4.94(2) 0 -0.075(11) -0.038(10) -0.032(10) 0.074(6) 0.023(5) 0.035(5) -0.080(6) -0.009(6) -0.024(6) -0.031(6) -0.050(6) -0.022(7) 0.048(6) 0.133(7) -0.015(7) 0.002(7) 0.004(6) -0.006(6) -0.022(7) 0.006(6) 0.038(7) 0.010(7) 0.010(7) 0.007(7) 0.9968(16) 1.043(18) 1.042658 1.042658 1.042658 1.042658 2 3.81056 2 3.81056 2 3.81056 3 3.81056 4 3.81056
N(4) 5.09(3) 0 -0.039(16) 0.010(19) -0.005(10) -0.269(10) 0.002(7) -0.038(9) -0.079(10) -0.008(11) -0.011(10) 0.004(9) -0.011(11) -0.008(10) 0.022(11) 0.470(16) 0.001(13) 0.032(11) 0.009(10) 0.029(11) -0.003(11) 0.029(12) -0.012(13) 0.030(13) 0.055(17) -0.001(17) 0.981(2) 0.757(7) 0.757082 0.757082 0.757082 0.757082 2 3.81056 2 3.81056 2 3.81056 3 3.81056 4 3.81056
N(5) 5.08(3) 0 -0.058(16) -0.008(19) 0.007(11) -0.269(10) 0.018(8) 0.055(9) -0.098(11) 0.008(11) 0.003(11) -0.016(10) -0.004(12) 0.033(11) -0.059(11) 0.467(16) -0.012(13) 0.026(11) -0.010(10) -0.006(11) -0.007(11) 0.000(12) 0.005(14) 0.005(13) 0.060(18) 0.014(17) 0.981(2) 0.757(7) 0.757082 0.757082 0.757082 0.757082 2 3.81056 2 3.81056 2 3.81056 3 3.81056 4 3.81056
N(6) 5.09(3) 0 -0.045(17) 0.00(2) 0.011(11) -0.282(10) 0.008(8) 0.013(9) -0.131(11) -0.017(12) 0.008(11) -0.012(10) 0.003(12) 0.031(11) -0.018(11) 0.474(17) -0.007(14) 0.048(11) -0.017(10) 0.000(11) -0.011(12) -0.023(12) -0.014(14) -0.005(13) 0.070(19) -0.010(18) 0.981(2) 0.757(7) 0.757082 0.757082 0.757082 0.757082 2 3.81056 2 3.81056 2 3.81056 3 3.81056 4 3.81056
C(1) 4.14(7) 0 -0.05(3) 0.003(13) 0.106(18) 0.007(9) -0.033(16) -0.014(8) 0.122(12) -0.040(9) 0.018(11) -0.013(15) 0.048(10) 0.433(17) -0.070(13) 0.009(12) 0.032(11) -0.119(13) 0.005(15) -0.023(11) -0.017(13) 0.003(13) -0.003(13) -0.020(14) 0.103(13) -0.030(13) 0.984(4) 0.894(9) 0.893822 0.893822 0.893822 0.893822 2 3.1303 2 3.1303 2 3.1303 3 3.1303 4 3.1303
C(2) 4.13(7) 0 -0.07(3) -0.011(12) 0.099(19) -0.015(9) -0.025(15) 0.026(8) 0.134(11) -0.007(9) 0.010(11) 0.017(15) -0.064(10) 0.446(17) -0.011(13) -0.040(12) -0.054(11) -0.114(13) 0.029(14) 0.040(11) -0.005(13) 0.004(13) -0.014(13) -0.015(14) 0.104(13) -0.010(12) 0.984(4) 0.894(9) 0.893822 0.893822 0.893822 0.893822 2 3.1303 2 3.1303 2 3.1303 3 3.1303 4 3.1303
C(3) 4.11(6) 0 0.022(19) -0.008(12) 0.105(15) -0.003(8) 0.003(11) -0.022(8) 0.164(10) -0.018(9) -0.017(11) -0.082(12) -0.090(10) 0.423(16) -0.087(12) 0.030(11) -0.074(11) -0.125(13) -0.024(13) 0.044(12) 0.001(13) 0.017(12) -0.007(13) -0.001(13) 0.087(12) -0.042(12) 0.984(4) 0.894(9) 0.893822 0.893822 0.893822 0.893822 2 3.1303 2 3.1303 2 3.1303 3 3.1303 4 3.1303
H(1A) 0.89(5) 0 -0.04(2) -0.04(2) 0.19(3) 0.035(18) -0.0071 -0.006 0.0146 0.0142 0 0 0 0 0 0 0 0 0 0 0 0 0 0 0 0 1.218044 1.2 1.2 1.2 1.2 1.2 0 1.9154 1 1.9154 2 1.9154 3 1.9154 4 1.9154
H(1B) 0.81(3) 0 0.034(18) 0.011(19) 0.09(2) 0.028(16) -0.0086 -0.0089 0.0083 0.0067 0 0 0 0 0 0 0 0 0 0 0 0 0 0 0 0 1.218044 1.2 1.2 1.2 1.2 1.2 0 1.9154 1 1.9154 2 1.9154 3 1.9154 4 1.9154
H(2A) 0.89(5) 0 -0.005(19) -0.07(2) 0.15(3) 0.046(18) -0.0175 0.0167 0.0218 0.022 0 0 0 0 0 0 0 0 0 0 0 0 0 0 0 0 1.218044 1.2 1.2 1.2 1.2 1.2 0 1.9154 1 1.9154 2 1.9154 3 1.9154 4 1.9154
H(2B) 0.80(3) 0 -0.025(17) 0.02(2) 0.10(2) 0.064(16) 0.0053 0.0206 0.0028 -0.0322 0 0 0 0 0 0 0 0 0 0 0 0 0 0 0 0 1.218044 1.2 1.2 1.2 1.2 1.2 0 1.9154 1 1.9154 2 1.9154 3 1.9154 4 1.9154
H(3A) 0.76(3) 0 -0.007(17) -0.007(18) 0.129(19) 0.052(16) 0.002 0.0189 -0.0192 -0.0204 0 0 0 0 0 0 0 0 0 0 0 0 0 0 0 0 1.218044 1.2 1.2 1.2 1.2 1.2 0 1.9154 1 1.9154 2 1.9154 3 1.9154 4 1.9154
H(3B) 0.80(3) 0 0.014(17) -0.012(17) 0.153(19) 0.080(16) -0.0058 0.0042 -0.0207 -0.0015 0 0 0 0 0 0 0 0 0 0 0 0 0 0 0 0 1.218044 1.2 1.2 1.2 1.2 1.2 0 1.9154 1 1.9154 2 1.9154 3 1.9154 4 1.9154

loop_
_atom_site_aniso_label
_atom_site_aniso_U_11
_atom_site_aniso_U_22
_atom_site_aniso_U_33
_atom_site_aniso_U_12
_atom_site_aniso_U_13
_atom_site_aniso_U_23
O(1) 0.01450(6) 0.02064(9) 0.01432(6) -0.00434(6) -0.00423(5) -0.00132(7)
O(2) 0.01466(7) 0.01982(10) 0.02444(10) 0.00307(7) -0.00603(6) 0.00401(8)
O(3) 0.01946(8) 0.02176(11) 0.02420(11) 0.00557(8) 0.00734(8) -0.00299(9)
O(4) 0.02442(9) 0.02653(11) 0.00917(6) -0.00131(8) 0.00307(6) -0.00128(7)
O(5) 0.02521(10) 0.02060(11) 0.01483(7) 0.00336(8) 0.00455(6) 0.00574(7)
O(6) 0.01650(7) 0.01493(10) 0.03068(12) -0.00382(7) 0.00626(8) 0.00006(9)
N(1) 0.01123(5) 0.01137(7) 0.01317(6) -0.00015(5) -0.00399(4) -0.00043(5)
N(2) 0.01044(5) 0.01246(7) 0.00891(5) -0.00099(4) 0.00025(4) -0.00121(5)
N(3) 0.00990(5) 0.01205(7) 0.01184(6) 0.00020(5) -0.00063(4) 0.00120(5)
N(4) 0.01028(4) 0.01586(7) 0.01042(5) -0.00123(4) -0.00226(3) 0.00216(5)
N(5) 0.01334(5) 0.01475(7) 0.01152(5) -0.00196(5) 0.00337(4) -0.00278(5)
N(6) 0.01249(5) 0.01175(7) 0.01685(6) 0.00188(5) 0.00426(4) 0.00266(5)
C(1) 0.01301(6) 0.01258(8) 0.01230(6) 0.00061(5) -0.00197(4) -0.00224(5)
C(2) 0.01463(6) 0.01083(7) 0.01094(6) -0.00141(5) -0.00177(4) 0.00122(5)
C(3) 0.00824(4) 0.01487(7) 0.01087(5) -0.00064(4) -0.00047(4) -0.00028(5)
H(1A) 0.035(5) 0.029(6) 0.036(4) 0.005(4) -0.006(3) 0.001(3)
H(1B) 0.021(4) 0.034(4) 0.019(3) 0.006(3) 0.003(3) -0.002(3)
H(2A) 0.031(5) 0.030(5) 0.033(4) -0.001(3) -0.009(3) -0.007(3)
H(2B) 0.026(4) 0.031(4) 0.021(3) -0.015(3) 0.007(3) -0.000(3)
H(3A) 0.022(3) 0.029(4) 0.017(4) -0.001(2) -0.003(3) 0.003(3)
H(3B) 0.017(3) 0.027(3) 0.023(4) -0.004(2) 0.005(3) 0.002(2)

loop_
_atom_site_label
_atom_site_fract_x
_atom_site_fract_y
_atom_site_fract_z
_atom_site_occupancy
_atom_site_symmetry_multiplicity
_atom_site_U_iso_or_equiv
O(1) 0.56779(6) 0.43448(10) 0.26715(6) 1 8 0.016
O(2) 0.59319(7) 0.23607(11) 0.22893(8) 1 8 0.020
O(3) 0.46496(8) 0.13401(11) -0.02697(8) 1 8 0.022
O(4) 0.35083(8) 0.25419(11) -0.11663(6) 1 8 0.020
O(5) 0.31818(9) 0.53209(11) -0.07236(6) 1 8 0.020
O(6) 0.43264(8) 0.60385(10) 0.04639(9) 1 8 0.021
N(1) 0.43501(5) 0.33559(7) 0.17474(5) 1 8 0.012
N(2) 0.31848(5) 0.23515(7) 0.05082(4) 1 8 0.011
N(3) 0.29687(5) 0.45953(7) 0.08642(5) 1 8 0.011
N(4) 0.53689(4) 0.33517(6) 0.22735(3) 1 8 0.012
N(5) 0.38436(4) 0.20824(5) -0.03662(4) 1 8 0.013
N(6) 0.35495(4) 0.53481(5) 0.01475(4) 1 8 0.014
C(1) 0.35606(5) 0.44367(6) 0.18357(4) 1 8 0.013
C(2) 0.37830(5) 0.21644(6) 0.14727(4) 1 8 0.012
C(3) 0.24065(4) 0.34488(5) 0.04730(4) 1 8 0.011
H(1A) 0.4039(11) 0.5258(13) 0.2042(9) 1 8 0.033
H(1B) 0.2898(11) 0.4224(12) 0.2385(9) 1 8 0.024
H(2A) 0.4384(12) 0.1427(12) 0.1432(9) 1 8 0.031
H(2B) 0.3110(11) 0.1960(12) 0.2033(9) 1 8 0.026
H(3A) 0.2093(10) 0.3601(11) -0.0291(10) 1 8 0.023
H(3B) 0.1680(10) 0.3255(10) 0.0986(9) 1 8 0.022

loop_
_geom_angle_atom_site_label_1
_geom_angle_atom_site_label_2
_geom_angle_atom_site_label_3
_geom_angle
_geom_angle_site_symmetry_1
_geom_angle_site_symmetry_2
_geom_angle_site_symmetry_3
_geom_angle_publ_flag
N(4) N(1) C(1) 119.50(6) 1_555 1_555 1_555 yes
N(4) N(1) C(2) 120.23(6) 1_555 1_555 1_555 yes
C(1) N(1) C(2) 114.95(5) 1_555 1_555 1_555 yes
N(5) N(2) C(2) 115.71(5) 1_555 1_555 1_555 yes
N(5) N(2) C(3) 117.48(6) 1_555 1_555 1_555 yes
C(2) N(2) C(3) 114.93(5) 1_555 1_555 1_555 yes
N(6) N(3) C(1) 115.80(6) 1_555 1_555 1_555 yes
N(6) N(3) C(3) 116.32(6) 1_555 1_555 1_555 yes
C(1) N(3) C(3) 114.54(6) 1_555 1_555 1_555 yes
O(1) N(4) O(2) 125.01(7) 1_555 1_555 1_555 yes
O(1) N(4) N(1) 117.53(7) 1_555 1_555 1_555 yes
O(2) N(4) N(1) 117.42(7) 1_555 1_555 1_555 yes
O(3) N(5) O(4) 125.79(8) 1_555 1_555 1_555 yes
O(3) N(5) N(2) 116.87(8) 1_555 1_555 1_555 yes
O(4) N(5) N(2) 117.12(7) 1_555 1_555 1_555 yes
O(5) N(6) O(6) 125.67(9) 1_555 1_555 1_555 yes
O(5) N(6) N(3) 117.00(8) 1_555 1_555 1_555 yes
O(6) N(6) N(3) 117.12(8) 1_555 1_555 1_555 yes
N(1) C(1) N(3) 107.93(5) 1_555 1_555 1_555 yes
N(1) C(1) H(1A) 110.1(6) 1_555 1_555 1_555 yes
N(1) C(1) H(1B) 109.0(6) 1_555 1_555 1_555 yes
N(3) C(1) H(1A) 111.6(6) 1_555 1_555 1_555 yes
N(3) C(1) H(1B) 106.7(6) 1_555 1_555 1_555 yes
H(1A) C(1) H(1B) 111.4(9) 1_555 1_555 1_555 yes
N(1) C(2) N(2) 107.78(5) 1_555 1_555 1_555 yes
N(1) C(2) H(2A) 111.6(6) 1_555 1_555 1_555 yes
N(1) C(2) H(2B) 108.6(6) 1_555 1_555 1_555 yes
N(2) C(2) H(2A) 111.6(6) 1_555 1_555 1_555 yes
N(2) C(2) H(2B) 106.5(6) 1_555 1_555 1_555 yes
H(2A) C(2) H(2B) 110.6(10) 1_555 1_555 1_555 yes
N(2) C(3) N(3) 112.36(4) 1_555 1_555 1_555 yes
N(2) C(3) H(3A) 110.5(6) 1_555 1_555 1_555 yes
N(2) C(3) H(3B) 107.1(6) 1_555 1_555 1_555 yes
N(3) C(3) H(3A) 110.3(6) 1_555 1_555 1_555 yes
N(3) C(3) H(3B) 105.9(6) 1_555 1_555 1_555 yes
H(3A) C(3) H(3B) 110.6(8) 1_555 1_555 1_555 yes

loop_
_geom_bond_atom_site_label_1
_geom_bond_atom_site_label_2
_geom_bond_distance
_geom_bond_site_symmetry_1
_geom_bond_site_symmetry_2
_geom_bond_publ_flag
O(1) N(4) 1.2286(10) 1_555 1_555 yes
O(2) N(4) 1.2333(11) 1_555 1_555 yes
O(3) N(5) 1.2194(11) 1_555 1_555 yes
O(4) N(5) 1.2218(10) 1_555 1_555 yes
O(5) N(6) 1.2212(10) 1_555 1_555 yes
O(6) N(6) 1.2248(11) 1_555 1_555 yes
N(1) N(4) 1.3558(7) 1_555 1_555 yes
N(1) C(1) 1.4645(9) 1_555 1_555 yes
N(1) C(2) 1.4663(9) 1_555 1_555 yes
N(2) N(5) 1.4046(7) 1_555 1_555 yes
N(2) C(2) 1.4553(7) 1_555 1_555 yes
N(2) C(3) 1.4666(8) 1_555 1_555 yes
N(3) N(6) 1.4031(8) 1_555 1_555 yes
N(3) C(1) 1.4562(7) 1_555 1_555 yes
N(3) C(3) 1.4692(8) 1_555 1_555 yes
C(1) H(1A) 1.065(16) 1_555 1_555 yes
C(1) H(1B) 1.072(13) 1_555 1_555 yes
C(2) H(2A) 1.043(15) 1_555 1_555 yes
C(2) H(2B) 1.088(13) 1_555 1_555 yes
C(3) H(3A) 1.080(13) 1_555 1_555 yes
C(3) H(3B) 1.090(12) 1_555 1_555 yes

loop_
_atom_dummy_label
_atom_dummy_fract_x
_atom_dummy_fract_y
_atom_dummy_fract_z
DUM0 0.3479 0.4709 0.2227
DUM1 0.3809 0.1675 0.1758
DUM2 0.1939 0.3351 0.0385

loop_
_atom_site_anharm_gc_c_label
_atom_site_anharm_gc_c_111
_atom_site_anharm_gc_c_222
_atom_site_anharm_gc_c_333
_atom_site_anharm_gc_c_112
_atom_site_anharm_gc_c_122
_atom_site_anharm_gc_c_113
_atom_site_anharm_gc_c_133
_atom_site_anharm_gc_c_223
_atom_site_anharm_gc_c_233
_atom_site_anharm_gc_c_123
O(1) -0.00001(2) -0.00021(6) 0.000034(17) 0.000024(14) 0.000068(19) 0.000023(9) -0.000023(8) -0.000066(17) 0.000059(12) 0.000040(8)
O(2) -0.00000(2) -0.00024(7) -0.00021(3) -0.000032(15) 0.00005(2) 0.000040(12) -0.000064(12) -0.00020(2) -0.000144(17) -0.000036(10)
O(3) -0.00019(3) -0.00001(7) -0.00010(3) -0.000153(19) -0.00011(2) -0.000069(16) -0.000041(15) -0.00005(2) 0.000137(18) 0.000082(11)
O(4) -0.00037(4) 0.00010(8) -0.000045(15) 0.00010(2) -0.00007(3) -0.000024(11) 0.000004(9) -0.000033(18) 0.000003(13) 0.000030(10)
O(5) -0.00044(4) -0.00012(7) -0.000116(19) -0.00029(2) -0.00001(2) -0.000113(14) -0.000010(12) -0.000063(19) -0.000032(14) -0.000009(11)
O(6) 0.00004(3) 0.00005(6) -0.00032(4) -0.000050(16) 0.000058(19) -0.000019(15) -0.000149(15) -0.00001(2) -0.000041(18) -0.000073(11)
N(1) 0.000043(18) 0.00000(5) 0.000039(14) -0.000003(11) 0.000044(15) 0.000029(8) -0.000014(7) -0.000009(13) -0.000013(10) 0.000006(7)
N(2) 0.000003(18) -0.00005(5) -0.000020(12) 0.000003(10) 0.000019(13) -0.000013(7) -0.000008(6) -0.000014(12) -0.000003(8) -0.000001(6)
N(3) 0.000001(18) 0.00014(5) -0.000002(14) 0.000012(10) -0.000003(14) -0.000009(7) -0.000008(7) 0.000041(13) 0.000006(10) 0.000019(6)
N(4) -0.000018(14) -0.00009(4) -0.000002(10) -0.000001(10) 0.000031(13) -0.000004(6) 0.000000(6) -0.000072(12) -0.000028(8) 0.000009(6)
N(5) -0.000082(18) 0.00003(4) -0.000006(13) 0.000024(11) -0.000037(14) -0.000025(7) -0.000015(7) -0.000055(12) 0.000038(9) 0.000032(6)
N(6) -0.000053(17) -0.00003(4) -0.000097(16) -0.000035(10) -0.000014(13) -0.000040(8) -0.000049(8) -0.000024(13) -0.000032(10) -0.000027(7)
C(1) 0.00007(2) 0.00007(4) -0.000044(13) 0.000043(12) -0.000010(15) -0.000023(8) 0.000035(8) 0.000001(13) 0.000031(10) -0.000006(7)
C(2) 0.00009(2) -0.00008(4) -0.000018(12) 0.000011(12) -0.000019(15) -0.000034(8) 0.000021(7) -0.000020(12) -0.000017(9) -0.000022(7)
C(3) -0.000019(14) 0.00000(4) -0.000003(13) 0.000002(10) -0.000033(13) -0.000008(7) -0.000008(6) 0.000014(13) 0.000004(9) 0.000002(6)
